data_4345379
loop_
_publ_author_name
'Shan, Yu-Liang'
'Leong, Bi-Xiang'
'Li, Yongxin'
'Ganguly, Rakesh'
'So, Cheuk-Wai'

_publ_section_title
;
 Donor-Acceptor Stabilized Tetra(silanimine).
;
_journal_issue 3
_journal_name_full 'Inorganic chemistry'
_journal_page_first 1609
_journal_page_last 1615
_journal_paper_doi 10.1021/acs.inorgchem.6b02727
_journal_volume 56
_journal_year 2017
_chemical_formula_sum 'I6 Si2'
_chemical_formula_weight 817.58
_space_group_crystal_system trigonal
_space_group_IT_number 148
_space_group_name_Hall '-R 3'
_space_group_name_H-M_alt 'R -3 :H'
_symmetry_space_group_name_Hall '-R 3'
_symmetry_space_group_name_H-M 'R -3 :H'
_cell_angle_alpha 90
_cell_angle_beta 90
_cell_angle_gamma 120
_cell_formula_units_Z 3
_cell_length_a 7.1295(14)
_cell_length_b 7.1295(14)
_cell_length_c 22.100(5)
_cell_measurement_reflns_used 853
_cell_measurement_temperature 103.(2)
_cell_measurement_theta_max 27.8339
_cell_measurement_theta_min 3.4260
_cell_volume 972.8(3)
_computing_cell_refinement 'SAINT V8.34A (Bruker AXS Inc., 2013)'
_computing_data_collection 'APEX2 (Bruker AXS Inc., 2014)'
_computing_data_reduction 'SAINT V8.34A (Bruker AXS Inc., 2013)'
_computing_molecular_graphics 'XP (Bruker AXS Inc., 2014)'
_computing_publication_material 'APEX2 (Bruker AXS Inc., 2014)'
_computing_structure_refinement 'SHELXL-2014/6 (Sheldrick, 2014)'
_diffrn_ambient_temperature 103.(2)
_diffrn_detector_area_resol_mean 8.3333
_diffrn_measured_fraction_theta_full 0.997
_diffrn_measured_fraction_theta_max 0.997
_diffrn_measurement_device_type 'CCD area detector'
_diffrn_measurement_method 'phi and omega scans'
_diffrn_radiation_monochromator graphite
_diffrn_radiation_type MoK\a
_diffrn_radiation_wavelength 0.71073
_diffrn_reflns_av_R_equivalents 0.0634
_diffrn_reflns_av_unetI/netI 0.0352
_diffrn_reflns_limit_h_max 10
_diffrn_reflns_limit_h_min -8
_diffrn_reflns_limit_k_max 10
_diffrn_reflns_limit_k_min -10
_diffrn_reflns_limit_l_max 31
_diffrn_reflns_limit_l_min -31
_diffrn_reflns_number 6201
_diffrn_reflns_theta_full 31.03
_diffrn_reflns_theta_max 31.03
_diffrn_reflns_theta_min 2.77
_diffrn_source 'fine-focus sealed tube'
_exptl_absorpt_coefficient_mu 14.494
_exptl_absorpt_correction_T_max 0.20
_exptl_absorpt_correction_T_min 0.13
_exptl_absorpt_correction_type multi-scan
_exptl_absorpt_process_details 'SADABS V2014/4 (Bruker AXS Inc.)'
_exptl_crystal_colour colourless
_exptl_crystal_density_diffrn 4.187
_exptl_crystal_density_method 'not measured'
_exptl_crystal_description block
_exptl_crystal_F_000 1038
_exptl_crystal_size_max 0.210
_exptl_crystal_size_mid 0.180
_exptl_crystal_size_min 0.160
_refine_diff_density_max 1.094
_refine_diff_density_min -2.501
_refine_ls_extinction_method none
_refine_ls_goodness_of_fit_ref 1.054
_refine_ls_hydrogen_treatment undef
_refine_ls_matrix_type full
_refine_ls_number_parameters 13
_refine_ls_number_reflns 691
_refine_ls_number_restraints 0
_refine_ls_restrained_S_all 1.054
_refine_ls_R_factor_all 0.0475
_refine_ls_R_factor_gt 0.0324
_refine_ls_shift/su_max 0.001
_refine_ls_shift/su_mean 0.000
_refine_ls_structure_factor_coef Fsqd
_refine_ls_weighting_details 'w=1/[\s^2^(Fo^2^)+(0.0318P)^2^] where P=(Fo^2^+2Fc^2^)/3'
_refine_ls_weighting_scheme calc
_refine_ls_wR_factor_gt 0.0731
_refine_ls_wR_factor_ref 0.0796
_reflns_number_gt 527
_reflns_number_total 691
_reflns_threshold_expression 'I > 2\s(I)'
_cod_data_source_file ic6b02727_si_001.cif
_cod_data_source_block I
_cod_depositor_comments
;

2022-02-23
Space group name changed to comply with IUCR recomendations
                 miguel
;
_cod_original_cell_volume 972.8(4)
_cod_database_code 4345379

loop_
_space_group_symop_operation_xyz
'x, y, z'
'-y, x-y, z'
'-x+y, -x, z'
'x+2/3, y+1/3, z+1/3'
'-y+2/3, x-y+1/3, z+1/3'
'-x+y+2/3, -x+1/3, z+1/3'
'x+1/3, y+2/3, z+2/3'
'-y+1/3, x-y+2/3, z+2/3'
'-x+y+1/3, -x+2/3, z+2/3'
'-x, -y, -z'
'y, -x+y, -z'
'x-y, x, -z'
'-x+2/3, -y+1/3, -z+1/3'
'y+2/3, -x+y+1/3, -z+1/3'
'x-y+2/3, x+1/3, -z+1/3'
'-x+1/3, -y+2/3, -z+2/3'
'y+1/3, -x+y+2/3, -z+2/3'
'x-y+1/3, x+2/3, -z+2/3'

loop_
_atom_site_type_symbol
_atom_site_label
_atom_site_fract_x
_atom_site_fract_y
_atom_site_fract_z
_atom_site_U_iso_or_equiv
_atom_site_adp_type
_atom_site_calc_flag
_atom_site_refinement_flags_adp
_atom_site_refinement_flags_occupancy
_atom_site_refinement_flags_posn
_atom_site_occupancy
I I1 0.33906(5) 0.32774(5) 0.41930(2) 0.01378(15) Uani d . . . 1
Si Si1 0.6667 0.3333 0.38599(11) 0.0097(5) Uani d T P S 1

loop_
_atom_site_aniso_label
_atom_site_aniso_U_11
_atom_site_aniso_U_22
_atom_site_aniso_U_33
_atom_site_aniso_U_12
_atom_site_aniso_U_13
_atom_site_aniso_U_23
I1 0.0104(2) 0.0155(2) 0.0169(2) 0.00754(14) 0.00250(11) -0.00046(12)
Si1 0.0102(7) 0.0102(7) 0.0088(12) 0.0051(3) 0 0

loop_
_atom_type_symbol
_atom_type_description
_atom_type_scat_dispersion_real
_atom_type_scat_dispersion_imag
_atom_type_scat_source
Si Si 0.0817 0.0704 'International Tables Vol C Tables 4.2.6.8 and 6.1.1.4'
I I -0.4742 1.8119 'International Tables Vol C Tables 4.2.6.8 and 6.1.1.4'

loop_
_geom_angle_atom_site_label_1
_geom_angle_atom_site_label_2
_geom_angle_atom_site_label_3
_geom_angle_site_symmetry_1
_geom_angle_site_symmetry_3
_geom_angle
Si1 Si1 I1 16_655 . 107.63(5)
Si1 Si1 I1 16_655 2_655 107.63(5)
I1 Si1 I1 . 2_655 111.25(5)
Si1 Si1 I1 16_655 3_665 107.63(5)
I1 Si1 I1 . 3_665 111.25(5)
I1 Si1 I1 2_655 3_665 111.25(5)

loop_
_geom_bond_atom_site_label_1
_geom_bond_atom_site_label_2
_geom_bond_site_symmetry_2
_geom_bond_distance
I1 Si1 . 2.4301(9)
Si1 Si1 16_655 2.328(5)
Si1 I1 2_655 2.4301(9)
Si1 I1 3_665 2.4301(9)
